data_7156329
loop_
_publ_author_name
'Niwetmarin, Worawat'
'Rego Campello, Hugo'
'Sparkes, Hazel A.'
'Aggarwal, Varinder K.'
'Gallagher, Timothy'

_publ_section_title
;
 (-)-Cytisine: Access to a stereochemically defined and functionally
 flexible piperidine scaffold.
;
_journal_issue 32
_journal_name_full 'Organic &amp; biomolecular chemistry'
_journal_page_first 5823
_journal_page_last 5832
_journal_paper_doi 10.1039/c8ob01456f
_journal_volume 16
_journal_year 2018
_chemical_absolute_configuration unk
_chemical_formula_moiety 'C21 H30 N2 O7'
_chemical_formula_sum 'C21 H30 N2 O7'
_chemical_formula_weight 422.47
_space_group_crystal_system orthorhombic
_space_group_IT_number 19
_space_group_name_Hall 'P 2ac 2ab'
_space_group_name_H-M_alt 'P 21 21 21'
_symmetry_space_group_name_Hall 'P 2ac 2ab'
_symmetry_space_group_name_H-M 'P 21 21 21'
_atom_sites_solution_hydrogens geom
_audit_creation_date 2015-10-23
_audit_creation_method
;
Olex2 1.2
(compiled 2015.09.30 svn.r3233 for OlexSys, GUI svn.r5103)
;
_audit_update_record
;
2018-04-27 deposited with the CCDC.
2018-07-23 downloaded from the CCDC.
;
_cell_angle_alpha 90
_cell_angle_beta 90
_cell_angle_gamma 90
_cell_formula_units_Z 4
_cell_length_a 8.5893(15)
_cell_length_b 11.638(2)
_cell_length_c 22.452(4)
_cell_measurement_reflns_used 9741
_cell_measurement_temperature 100(2)
_cell_measurement_theta_max 66.377
_cell_measurement_theta_min 3.938
_cell_volume 2244.4(7)
_computing_cell_refinement 'SAINT v8.34A (Bruker, 2013)'
_computing_data_reduction 'SAINT v8.34A (Bruker, 2013)'
_computing_molecular_graphics 'Olex2 (Dolomanov et al., 2009)'
_computing_publication_material 'Olex2 (Dolomanov et al., 2009)'
_computing_structure_refinement 'ShelXL (Sheldrick, 2015)'
_computing_structure_solution
;
Superflip (Palatinus & Chapuis, 2007;Palatinus & van der Lee, 2008;
Palatinus et al., 2012)
;
_diffrn_ambient_temperature 100(2)
_diffrn_detector 'Bruker Pt135 CCD area detector'
_diffrn_detector_type 'CCD area detector'
_diffrn_measured_fraction_theta_full 0.977
_diffrn_measured_fraction_theta_max 0.997
_diffrn_measurement_device 'Bruker Mircostar Rotating anode'
_diffrn_measurement_device_type 'Rotating anode'
_diffrn_measurement_method '\f and \w scans'
_diffrn_radiation_monochromator graphite
_diffrn_radiation_type CuK\a
_diffrn_radiation_wavelength 1.54178
_diffrn_reflns_av_R_equivalents 0.0753
_diffrn_reflns_av_unetI/netI 0.0351
_diffrn_reflns_Laue_measured_fraction_full 0.977
_diffrn_reflns_Laue_measured_fraction_max 0.997
_diffrn_reflns_limit_h_max 9
_diffrn_reflns_limit_h_min -10
_diffrn_reflns_limit_k_max 13
_diffrn_reflns_limit_k_min -13
_diffrn_reflns_limit_l_max 25
_diffrn_reflns_limit_l_min -26
_diffrn_reflns_number 40771
_diffrn_reflns_point_group_measured_fraction_full 0.972
_diffrn_reflns_point_group_measured_fraction_max 0.994
_diffrn_reflns_theta_full 67.679
_diffrn_reflns_theta_max 66.592
_diffrn_reflns_theta_min 3.938
_diffrn_source 'micro-focus rotating anode'
_diffrn_standards_number 0
_exptl_absorpt_coefficient_mu 0.781
_exptl_absorpt_correction_T_max 0.7528
_exptl_absorpt_correction_T_min 0.3278
_exptl_absorpt_process_details
;
SADABS-2014/4 (Bruker,2014/4) was used for absorption correction.
wR2(int) was 0.1713 before and 0.1038 after correction.
The Ratio of minimum to maximum transmission is 0.4354.
The \l/2 correction factor is 0.00150.
;
_exptl_crystal_colour colourless
_exptl_crystal_colour_primary colourless
_exptl_crystal_density_diffrn 1.250
_exptl_crystal_description block
_exptl_crystal_F_000 904
_exptl_crystal_size_max 0.34
_exptl_crystal_size_mid 0.24
_exptl_crystal_size_min 0.17
_refine_diff_density_max 0.227
_refine_diff_density_min -0.214
_refine_diff_density_rms 0.054
_refine_ls_extinction_method none
_refine_ls_goodness_of_fit_ref 1.059
_refine_ls_hydrogen_treatment constr
_refine_ls_matrix_type full
_refine_ls_number_parameters 278
_refine_ls_number_reflns 3943
_refine_ls_number_restraints 0
_refine_ls_restrained_S_all 1.059
_refine_ls_R_factor_all 0.0349
_refine_ls_R_factor_gt 0.0341
_refine_ls_shift/su_max 0.001
_refine_ls_shift/su_mean 0.000
_refine_ls_structure_factor_coef Fsqd
_refine_ls_weighting_details 'w=1/[\s^2^(Fo^2^)+(0.0540P)^2^+0.4170P] where P=(Fo^2^+2Fc^2^)/3'
_refine_ls_weighting_scheme calc
_refine_ls_wR_factor_gt 0.0892
_refine_ls_wR_factor_ref 0.0899
_reflns_Friedel_coverage 0.735
_reflns_Friedel_fraction_full 0.966
_reflns_Friedel_fraction_max 0.989
_reflns_number_gt 3852
_reflns_number_total 3943
_reflns_threshold_expression 'I > 2\s(I)'
_cod_data_source_file c8ob01456f2.cif
_cod_data_source_block 31
_cod_depositor_comments 'Adding full bibliography for 7156327--7156329.cif.'
_cod_database_code 7156329
_shelxl_version_number 2013-4
_shelx_space_group_comment
;
The symmetry employed for this shelxl refinement is uniquely defined
by the following loop, which should always be used as a source of
symmetry information in preference to the above space-group names.
They are only intended as comments.
;
_olex2_refinement_description
;
1. Fixed Uiso
 At 1.2 times of:
  All C(H) groups, All C(H,H) groups
 At 1.5 times of:
  All C(H,H,H) groups, All O(H) groups
2.a Ternary CH refined with riding coordinates:
 C7(H7), C9(H9)
2.b Secondary CH2 refined with riding coordinates:
 C6(H6A,H6B), C8(H8A,H8B), C10(H10A,H10B)
2.c Aromatic/amide H refined with riding coordinates:
 C13(H13), C14(H14), C15(H15)
2.d Idealised Me refined as rotating group:
 C2(H2A,H2B,H2C), C3(H3A,H3B,H3C), C4(H4A,H4B,H4C), C19(H19A,H19B,H19C),
 C20(H20A,H20B,H20C), C21(H21A,H21B,H21C)
2.e Idealised tetrahedral OH refined as rotating group:
 O3(H3)
;
_olex2_submission_special_instructions 'No special instructions were received'

loop_
_space_group_symop_operation_xyz
'x, y, z'
'-x+1/2, -y, z+1/2'
'x+1/2, -y+1/2, -z'
'-x, y+1/2, -z+1/2'

loop_
_atom_site_label
_atom_site_type_symbol
_atom_site_fract_x
_atom_site_fract_y
_atom_site_fract_z
_atom_site_U_iso_or_equiv
_atom_site_adp_type
_atom_site_occupancy
_atom_site_site_symmetry_order
_atom_site_calc_flag
_atom_site_refinement_flags_posn
O1 O 0.92211(17) 0.35261(12) 0.59199(6) 0.0232(3) Uani 1 1 d .
O2 O 0.94238(18) 0.45488(12) 0.50623(6) 0.0247(3) Uani 1 1 d .
O3 O 0.6093(2) 0.88356(14) 0.54832(8) 0.0402(5) Uani 1 1 d .
H3 H 0.5521 0.9280 0.5304 0.060 Uiso 1 1 calc GR
O4 O 0.4741(3) 0.75387(16) 0.49808(10) 0.0508(6) Uani 1 1 d .
O5 O 0.26365(18) 0.36928(13) 0.77109(7) 0.0292(4) Uani 1 1 d .
O6 O 0.0492(2) 0.47838(13) 0.78836(8) 0.0347(4) Uani 1 1 d .
O7 O 0.05873(17) 0.28584(12) 0.80400(6) 0.0221(3) Uani 1 1 d .
N1 N 0.7463(2) 0.48874(15) 0.57220(7) 0.0202(4) Uani 1 1 d .
N2 N 0.44679(19) 0.47417(14) 0.72221(7) 0.0207(4) Uani 1 1 d .
C1 C 1.0652(3) 0.28502(17) 0.58126(9) 0.0242(4) Uani 1 1 d .
C2 C 1.2065(3) 0.3626(2) 0.58395(12) 0.0372(6) Uani 1 1 d .
H2A H 1.2024 0.4169 0.5518 0.056 Uiso 1 1 calc GR
H2B H 1.2993 0.3171 0.5805 0.056 Uiso 1 1 calc GR
H2C H 1.2074 0.4030 0.6212 0.056 Uiso 1 1 calc GR
C3 C 1.0547(4) 0.2190(2) 0.52328(11) 0.0370(6) Uani 1 1 d .
H3A H 0.9591 0.1764 0.5223 0.055 Uiso 1 1 calc GR
H3B H 1.1410 0.1670 0.5203 0.055 Uiso 1 1 calc GR
H3C H 1.0573 0.2719 0.4905 0.055 Uiso 1 1 calc GR
C4 C 1.0643(3) 0.2022(2) 0.63359(11) 0.0372(6) Uani 1 1 d .
H4A H 1.0721 0.2448 0.6701 0.056 Uiso 1 1 calc GR
H4B H 1.1512 0.1507 0.6303 0.056 Uiso 1 1 calc GR
H4C H 0.9692 0.1590 0.6334 0.056 Uiso 1 1 calc GR
C5 C 0.8757(2) 0.43389(16) 0.55360(9) 0.0189(4) Uani 1 1 d .
C6 C 0.6625(2) 0.46278(18) 0.62739(9) 0.0211(4) Uani 1 1 d .
H6A H 0.7177 0.4039 0.6495 0.025 Uiso 1 1 calc R
H6B H 0.5593 0.4341 0.6181 0.025 Uiso 1 1 calc R
C7 C 0.6496(2) 0.57175(17) 0.66511(9) 0.0194(4) Uani 1 1 d .
H7 H 0.7552 0.5966 0.6755 0.023 Uiso 1 1 calc R
C8 C 0.5730(2) 0.66771(16) 0.62873(9) 0.0206(4) Uani 1 1 d .
H8A H 0.5718 0.7379 0.6520 0.025 Uiso 1 1 calc R
H8B H 0.4661 0.6469 0.6200 0.025 Uiso 1 1 calc R
C9 C 0.6605(2) 0.68893(17) 0.57011(9) 0.0199(4) Uani 1 1 d .
H9 H 0.7649 0.7183 0.5790 0.024 Uiso 1 1 calc R
C10 C 0.6746(3) 0.57699(17) 0.53517(9) 0.0211(4) Uani 1 1 d .
H10A H 0.5722 0.5518 0.5226 0.025 Uiso 1 1 calc R
H10B H 0.7375 0.5895 0.4999 0.025 Uiso 1 1 calc R
C11 C 0.5724(3) 0.77739(17) 0.53453(8) 0.0219(4) Uani 1 1 d .
C12 C 0.5604(2) 0.55375(17) 0.72230(9) 0.0202(4) Uani 1 1 d .
C13 C 0.5922(3) 0.6202(2) 0.77177(10) 0.0295(5) Uani 1 1 d .
H13 H 0.6718 0.6744 0.7709 0.035 Uiso 1 1 calc R
C14 C 0.5035(3) 0.6050(2) 0.82289(10) 0.0352(6) Uani 1 1 d .
H14 H 0.5224 0.6496 0.8565 0.042 Uiso 1 1 calc R
C15 C 0.3877(3) 0.5238(2) 0.82347(10) 0.0294(5) Uani 1 1 d .
H15 H 0.3267 0.5113 0.8571 0.035 Uiso 1 1 calc R
C16 C 0.3662(2) 0.46163(18) 0.77192(10) 0.0229(4) Uani 1 1 d .
C17 C 0.1126(2) 0.38753(18) 0.78891(9) 0.0225(4) Uani 1 1 d .
C18 C -0.1079(2) 0.27086(19) 0.82162(9) 0.0232(5) Uani 1 1 d .
C19 C -0.1489(3) 0.3508(2) 0.87247(11) 0.0346(6) Uani 1 1 d .
H19A H -0.0702 0.3459 0.9027 0.052 Uiso 1 1 calc GR
H19B H -0.2476 0.3290 0.8890 0.052 Uiso 1 1 calc GR
H19C H -0.1548 0.4283 0.8579 0.052 Uiso 1 1 calc GR
C20 C -0.2088(3) 0.2895(3) 0.76740(11) 0.0398(6) Uani 1 1 d .
H20A H -0.1985 0.3675 0.7541 0.060 Uiso 1 1 calc GR
H20B H -0.3155 0.2744 0.7774 0.060 Uiso 1 1 calc GR
H20C H -0.1766 0.2383 0.7362 0.060 Uiso 1 1 calc GR
C21 C -0.1098(3) 0.1465(2) 0.84153(12) 0.0323(5) Uani 1 1 d .
H21A H -0.0716 0.0986 0.8099 0.048 Uiso 1 1 calc GR
H21B H -0.2144 0.1244 0.8513 0.048 Uiso 1 1 calc GR
H21C H -0.0446 0.1377 0.8760 0.048 Uiso 1 1 calc GR

loop_
_atom_site_aniso_label
_atom_site_aniso_U_11
_atom_site_aniso_U_22
_atom_site_aniso_U_33
_atom_site_aniso_U_23
_atom_site_aniso_U_13
_atom_site_aniso_U_12
O1 0.0224(7) 0.0214(7) 0.0258(7) 0.0059(6) 0.0043(6) 0.0082(6)
O2 0.0294(8) 0.0199(7) 0.0249(7) 0.0040(6) 0.0085(6) 0.0021(6)
O3 0.0573(12) 0.0207(8) 0.0425(10) 0.0017(7) -0.0242(9) 0.0027(8)
O4 0.0622(13) 0.0295(9) 0.0607(11) -0.0060(8) -0.0390(11) 0.0129(9)
O5 0.0250(8) 0.0197(7) 0.0428(9) -0.0009(7) 0.0147(7) -0.0034(6)
O6 0.0342(9) 0.0231(8) 0.0467(10) 0.0072(7) 0.0108(8) 0.0054(7)
O7 0.0171(7) 0.0203(7) 0.0290(7) 0.0013(6) 0.0058(6) -0.0029(6)
N1 0.0222(8) 0.0197(8) 0.0187(8) 0.0040(7) 0.0025(7) 0.0052(7)
N2 0.0178(8) 0.0193(8) 0.0249(8) 0.0029(7) 0.0027(7) 0.0005(7)
C1 0.0231(11) 0.0204(9) 0.0291(10) -0.0019(8) 0.0009(9) 0.0093(9)
C2 0.0254(12) 0.0358(13) 0.0503(15) -0.0057(12) -0.0014(11) 0.0018(10)
C3 0.0494(15) 0.0261(11) 0.0355(12) -0.0087(9) -0.0055(11) 0.0119(12)
C4 0.0397(14) 0.0347(12) 0.0373(12) 0.0072(11) -0.0012(11) 0.0153(11)
C5 0.0215(10) 0.0128(9) 0.0223(10) -0.0011(7) -0.0006(8) -0.0003(8)
C6 0.0215(10) 0.0193(10) 0.0226(10) 0.0057(8) 0.0029(8) 0.0017(8)
C7 0.0165(9) 0.0226(10) 0.0193(10) 0.0026(8) 0.0006(8) -0.0025(8)
C8 0.0218(10) 0.0192(9) 0.0206(9) 0.0008(7) 0.0026(8) 0.0015(8)
C9 0.0200(10) 0.0209(10) 0.0188(9) 0.0027(8) -0.0003(8) 0.0006(8)
C10 0.0247(11) 0.0203(10) 0.0184(9) 0.0022(8) -0.0004(8) 0.0049(8)
C11 0.0258(10) 0.0214(9) 0.0184(9) -0.0005(8) -0.0006(8) 0.0028(9)
C12 0.0191(10) 0.0201(9) 0.0214(10) 0.0055(8) -0.0009(8) 0.0003(8)
C13 0.0323(12) 0.0329(11) 0.0235(10) 0.0010(9) 0.0004(9) -0.0127(10)
C14 0.0465(15) 0.0413(14) 0.0179(10) -0.0017(9) 0.0006(10) -0.0136(12)
C15 0.0334(12) 0.0337(12) 0.0209(10) 0.0049(9) 0.0047(9) -0.0025(10)
C16 0.0235(10) 0.0173(9) 0.0281(10) 0.0051(8) 0.0041(9) -0.0008(8)
C17 0.0206(10) 0.0245(11) 0.0224(10) 0.0002(8) 0.0046(8) 0.0002(9)
C18 0.0145(10) 0.0288(11) 0.0264(10) -0.0002(9) 0.0049(8) -0.0023(8)
C19 0.0364(13) 0.0323(13) 0.0350(12) -0.0045(10) 0.0155(11) -0.0032(10)
C20 0.0262(12) 0.0583(17) 0.0347(12) 0.0071(13) -0.0050(10) -0.0021(11)
C21 0.0226(11) 0.0272(11) 0.0470(14) 0.0017(10) 0.0092(10) -0.0057(9)

loop_
_atom_type_symbol
_atom_type_description
_atom_type_scat_dispersion_real
_atom_type_scat_dispersion_imag
_atom_type_scat_source
C C 0.0181 0.0091 'International Tables Vol C Tables 4.2.6.8 and 6.1.1.4'
H H 0.0000 0.0000 'International Tables Vol C Tables 4.2.6.8 and 6.1.1.4'
N N 0.0311 0.0180 'International Tables Vol C Tables 4.2.6.8 and 6.1.1.4'
O O 0.0492 0.0322 'International Tables Vol C Tables 4.2.6.8 and 6.1.1.4'

loop_
_geom_angle_atom_site_label_1
_geom_angle_atom_site_label_2
_geom_angle_atom_site_label_3
_geom_angle
C5 O1 C1 121.17(16)
C11 O3 H3 109.5
C17 O5 C16 118.35(16)
C17 O7 C18 120.65(16)
C5 N1 C6 124.72(17)
C5 N1 C10 120.34(17)
C10 N1 C6 114.86(16)
C16 N2 C12 117.05(18)
O1 C1 C2 110.03(16)
O1 C1 C3 111.10(19)
O1 C1 C4 101.94(17)
C2 C1 C3 112.6(2)
C2 C1 C4 110.6(2)
C3 C1 C4 110.06(19)
C1 C2 H2A 109.5
C1 C2 H2B 109.5
C1 C2 H2C 109.5
H2A C2 H2B 109.5
H2A C2 H2C 109.5
H2B C2 H2C 109.5
C1 C3 H3A 109.5
C1 C3 H3B 109.5
C1 C3 H3C 109.5
H3A C3 H3B 109.5
H3A C3 H3C 109.5
H3B C3 H3C 109.5
C1 C4 H4A 109.5
C1 C4 H4B 109.5
C1 C4 H4C 109.5
H4A C4 H4B 109.5
H4A C4 H4C 109.5
H4B C4 H4C 109.5
O1 C5 N1 112.34(17)
O2 C5 O1 123.83(18)
O2 C5 N1 123.82(18)
N1 C6 H6A 109.8
N1 C6 H6B 109.8
N1 C6 C7 109.46(16)
H6A C6 H6B 108.2
C7 C6 H6A 109.8
C7 C6 H6B 109.8
C6 C7 H7 108.0
C6 C7 C8 109.90(16)
C8 C7 H7 108.0
C12 C7 C6 113.12(16)
C12 C7 H7 108.0
C12 C7 C8 109.66(17)
C7 C8 H8A 109.4
C7 C8 H8B 109.4
C7 C8 C9 111.35(16)
H8A C8 H8B 108.0
C9 C8 H8A 109.4
C9 C8 H8B 109.4
C8 C9 H9 109.2
C10 C9 C8 110.01(16)
C10 C9 H9 109.2
C11 C9 C8 108.55(17)
C11 C9 H9 109.2
C11 C9 C10 110.52(16)
N1 C10 C9 109.99(16)
N1 C10 H10A 109.7
N1 C10 H10B 109.7
C9 C10 H10A 109.7
C9 C10 H10B 109.7
H10A C10 H10B 108.2
O3 C11 C9 113.35(18)
O4 C11 O3 122.9(2)
O4 C11 C9 123.76(19)
N2 C12 C7 117.55(17)
N2 C12 C13 122.03(19)
C13 C12 C7 120.38(18)
C12 C13 H13 120.5
C12 C13 C14 119.0(2)
C14 C13 H13 120.5
C13 C14 H14 120.2
C15 C14 C13 119.6(2)
C15 C14 H14 120.2
C14 C15 H15 121.6
C14 C15 C16 116.8(2)
C16 C15 H15 121.6
N2 C16 O5 113.96(18)
N2 C16 C15 125.6(2)
C15 C16 O5 120.16(19)
O6 C17 O5 124.5(2)
O6 C17 O7 129.92(19)
O7 C17 O5 105.54(17)
O7 C18 C19 110.50(18)
O7 C18 C20 108.63(17)
O7 C18 C21 101.52(16)
C19 C18 C21 111.24(19)
C20 C18 C19 112.7(2)
C20 C18 C21 111.6(2)
C18 C19 H19A 109.5
C18 C19 H19B 109.5
C18 C19 H19C 109.5
H19A C19 H19B 109.5
H19A C19 H19C 109.5
H19B C19 H19C 109.5
C18 C20 H20A 109.5
C18 C20 H20B 109.5
C18 C20 H20C 109.5
H20A C20 H20B 109.5
H20A C20 H20C 109.5
H20B C20 H20C 109.5
C18 C21 H21A 109.5
C18 C21 H21B 109.5
C18 C21 H21C 109.5
H21A C21 H21B 109.5
H21A C21 H21C 109.5
H21B C21 H21C 109.5

loop_
_geom_bond_atom_site_label_1
_geom_bond_atom_site_label_2
_geom_bond_distance
O1 C1 1.479(2)
O1 C5 1.340(2)
O2 C5 1.232(3)
O3 H3 0.8200
O3 C11 1.313(3)
O4 C11 1.207(3)
O5 C16 1.390(3)
O5 C17 1.374(3)
O6 C17 1.189(3)
O7 C17 1.315(3)
O7 C18 1.495(2)
N1 C5 1.348(3)
N1 C6 1.464(3)
N1 C10 1.458(3)
N2 C12 1.345(3)
N2 C16 1.321(3)
C1 C2 1.513(3)
C1 C3 1.514(3)
C1 C4 1.519(3)
C2 H2A 0.9600
C2 H2B 0.9600
C2 H2C 0.9600
C3 H3A 0.9600
C3 H3B 0.9600
C3 H3C 0.9600
C4 H4A 0.9600
C4 H4B 0.9600
C4 H4C 0.9600
C6 H6A 0.9700
C6 H6B 0.9700
C6 C7 1.529(3)
C7 H7 0.9800
C7 C8 1.532(3)
C7 C12 1.510(3)
C8 H8A 0.9700
C8 H8B 0.9700
C8 C9 1.536(3)
C9 H9 0.9800
C9 C10 1.526(3)
C9 C11 1.507(3)
C10 H10A 0.9700
C10 H10B 0.9700
C12 C13 1.381(3)
C13 H13 0.9300
C13 C14 1.389(3)
C14 H14 0.9300
C14 C15 1.372(3)
C15 H15 0.9300
C15 C16 1.378(3)
C18 C19 1.514(3)
C18 C20 1.510(3)
C18 C21 1.515(3)
C19 H19A 0.9600
C19 H19B 0.9600
C19 H19C 0.9600
C20 H20A 0.9600
C20 H20B 0.9600
C20 H20C 0.9600
C21 H21A 0.9600
C21 H21B 0.9600
C21 H21C 0.9600

loop_
_geom_torsion_atom_site_label_1
_geom_torsion_atom_site_label_2
_geom_torsion_atom_site_label_3
_geom_torsion_atom_site_label_4
_geom_torsion
N1 C6 C7 C8 55.4(2)
N1 C6 C7 C12 178.30(16)
N2 C12 C13 C14 -0.4(4)
C1 O1 C5 O2 3.4(3)
C1 O1 C5 N1 -177.68(17)
C5 O1 C1 C2 65.4(2)
C5 O1 C1 C3 -60.0(2)
C5 O1 C1 C4 -177.22(18)
C5 N1 C6 C7 124.1(2)
C5 N1 C10 C9 -124.25(19)
C6 N1 C5 O1 -0.9(3)
C6 N1 C5 O2 178.01(19)
C6 N1 C10 C9 58.8(2)
C6 C7 C8 C9 -55.1(2)
C6 C7 C12 N2 -30.7(2)
C6 C7 C12 C13 151.5(2)
C7 C8 C9 C10 54.6(2)
C7 C8 C9 C11 175.65(16)
C7 C12 C13 C14 177.2(2)
C8 C7 C12 N2 92.3(2)
C8 C7 C12 C13 -85.4(2)
C8 C9 C10 N1 -54.5(2)
C8 C9 C11 O3 86.1(2)
C8 C9 C11 O4 -91.8(3)
C10 N1 C5 O1 -177.55(17)
C10 N1 C5 O2 1.4(3)
C10 N1 C6 C7 -59.1(2)
C10 C9 C11 O3 -153.12(19)
C10 C9 C11 O4 28.9(3)
C11 C9 C10 N1 -174.39(17)
C12 N2 C16 O5 -172.81(17)
C12 N2 C16 C15 0.7(3)
C12 C7 C8 C9 179.93(16)
C12 C13 C14 C15 0.7(4)
C13 C14 C15 C16 -0.3(4)
C14 C15 C16 O5 172.7(2)
C14 C15 C16 N2 -0.4(3)
C16 O5 C17 O6 23.2(3)
C16 O5 C17 O7 -158.39(17)
C16 N2 C12 C7 -177.94(18)
C16 N2 C12 C13 -0.2(3)
C17 O5 C16 N2 -131.3(2)
C17 O5 C16 C15 54.9(3)
C17 O7 C18 C19 -55.5(2)
C17 O7 C18 C20 68.6(2)
C17 O7 C18 C21 -173.64(18)
C18 O7 C17 O5 -175.42(16)
C18 O7 C17 O6 2.8(3)
